data_2223699
loop_
_publ_author_name
'Zhang, Wen'
'Gao, Jin-Ping'
'Shi, Xue-Feng'
'Li, Da-Cheng'

_publ_section_title '[\m-4-Benzoyl-1-(1-oxido-2-naphthylcarbonyl)thiosemicarbazidato(4{-})]bis[pyridinecopper(II)]'
_journal_coeditor_code CV2616
_journal_issue 11
_journal_name_full 'Acta Crystallographica Section E'
_journal_page_first m1363
_journal_paper_doi 10.1107/S1600536809040951
_journal_volume 65
_journal_year 2009
_chemical_formula_iupac '[Cu2 (C19 H11 N3 O3 S) (C5 H5 N1)2]'
_chemical_formula_moiety 'C29 H21 Cu2 N5 O3 S'
_chemical_formula_sum 'C29 H21 Cu2 N5 O3 S'
_chemical_formula_weight 646.65
_chemical_name_systematic
;
[\m-4-Benzoyl-1-(1-oxido-2-
naphthylcarbonyl)thiosemicarbazidato(4-)]bis[pyridinecopper(II)]
;
_space_group_IT_number 14
_symmetry_cell_setting monoclinic
_symmetry_space_group_name_Hall '-P 2yn'
_symmetry_space_group_name_H-M 'P 1 21/n 1'
_atom_sites_solution_hydrogens geom
_atom_sites_solution_primary direct
_atom_sites_solution_secondary difmap
_audit_creation_method SHELXL-97
_cell_angle_alpha 90.00
_cell_angle_beta 92.168(2)
_cell_angle_gamma 90.00
_cell_formula_units_Z 4
_cell_length_a 12.7621(14)
_cell_length_b 9.2609(11)
_cell_length_c 21.683(2)
_cell_measurement_reflns_used 2465
_cell_measurement_temperature 298(2)
_cell_measurement_theta_max 21.947
_cell_measurement_theta_min 2.392
_cell_volume 2560.8(5)
_computing_cell_refinement 'SAINT (Siemens, 1996)'
_computing_data_collection 'SMART (Siemens, 1996)'
_computing_data_reduction 'SAINT (Siemens, 1996)'
_computing_molecular_graphics 'SHELXTL (Sheldrick, 2008)'
_computing_publication_material 'SHELXTL (Sheldrick, 2008)'
_computing_structure_refinement 'SHELXL97 (Sheldrick, 2008)'
_computing_structure_solution 'SHELXS97 (Sheldrick, 2008)'
_diffrn_ambient_temperature 298(2)
_diffrn_measured_fraction_theta_full 0.999
_diffrn_measured_fraction_theta_max 0.999
_diffrn_measurement_device_type 'Bruker SMART 1000'
_diffrn_measurement_method '\f and \w'
_diffrn_radiation_monochromator graphite
_diffrn_radiation_source 'fine-focus sealed tube'
_diffrn_radiation_type MoK\a
_diffrn_radiation_wavelength 0.71073
_diffrn_reflns_av_R_equivalents 0.0643
_diffrn_reflns_av_sigmaI/netI 0.0773
_diffrn_reflns_limit_h_max 15
_diffrn_reflns_limit_h_min -15
_diffrn_reflns_limit_k_max 11
_diffrn_reflns_limit_k_min -9
_diffrn_reflns_limit_l_max 25
_diffrn_reflns_limit_l_min -22
_diffrn_reflns_number 12450
_diffrn_reflns_theta_full 25.01
_diffrn_reflns_theta_max 25.01
_diffrn_reflns_theta_min 1.82
_exptl_absorpt_coefficient_mu 1.786
_exptl_absorpt_correction_T_max 0.7055
_exptl_absorpt_correction_T_min 0.4810
_exptl_absorpt_correction_type multi-scan
_exptl_absorpt_process_details '(SADABS; Sheldrick, 1996)'
_exptl_crystal_colour green
_exptl_crystal_density_diffrn 1.677
_exptl_crystal_density_method 'not measured'
_exptl_crystal_description block
_exptl_crystal_F_000 1312
_exptl_crystal_size_max 0.48
_exptl_crystal_size_mid 0.42
_exptl_crystal_size_min 0.21
_refine_diff_density_max 0.479
_refine_diff_density_min -0.417
_refine_ls_extinction_method none
_refine_ls_goodness_of_fit_ref 1.000
_refine_ls_hydrogen_treatment constr
_refine_ls_matrix_type full
_refine_ls_number_parameters 361
_refine_ls_number_reflns 4504
_refine_ls_number_restraints 0
_refine_ls_restrained_S_all 1.000
_refine_ls_R_factor_all 0.1096
_refine_ls_R_factor_gt 0.0463
_refine_ls_shift/su_max 0.001
_refine_ls_shift/su_mean 0.000
_refine_ls_structure_factor_coef Fsqd
_refine_ls_weighting_details 'calc w=1/[\s^2^(Fo^2^)+(0.0835P)^2^], where P=(Fo^2^+2Fc^2^)/3'
_refine_ls_weighting_scheme calc
_refine_ls_wR_factor_gt 0.1134
_refine_ls_wR_factor_ref 0.1610
_reflns_number_gt 2532
_reflns_number_total 4504
_reflns_threshold_expression I>2\s(I)
_cod_data_source_file cv2616.cif
_cod_data_source_block I
_cod_depositor_comments
;
The following automatic conversions were performed:
'_symmetry_cell_setting' value 'Monoclinic' changed to 'monoclinic'
according to '/home/saulius/struct/CIF-dictionaries/cif_core.dic'
dictionary named 'cif_core.dic' version 2.4.1 from 2010-06-29.

Automatic conversion script
Id: cif_fix_enum 1527 2010-12-29 10:47:43Z saulius 

The following automatic conversions were performed:

'_symmetry_cell_setting' value 'Monoclinic' changed to 'monoclinic'
according to /home/saulius/struct/CIF-dictionaries/cif_core.dic
dictionary named 'cif_core.dic' version 2.4.1 from 2010-06-29.

Automatic conversion script
Id: cif_fix_values 1715 2011-07-08 13:25:40Z adriana 
;
_cod_original_cell_volume 2560.9(5)
_cod_original_sg_symbol_H-M 'P 21/n'
_cod_database_code 2223699
_cod_database_fobs_code 2223699

loop_
_symmetry_equiv_pos_as_xyz
'x, y, z'
'-x+1/2, y+1/2, -z+1/2'
'-x, -y, -z'
'x-1/2, -y-1/2, z-1/2'

loop_
_atom_site_type_symbol
_atom_site_label
_atom_site_fract_x
_atom_site_fract_y
_atom_site_fract_z
_atom_site_U_iso_or_equiv
_atom_site_adp_type
_atom_site_calc_flag
_atom_site_refinement_flags
_atom_site_occupancy
_atom_site_disorder_assembly
_atom_site_disorder_group
Cu Cu1 0.28704(5) 0.20605(8) 1.04261(3) 0.0436(3) Uani d . 1 . .
Cu Cu2 -0.01899(6) 0.36338(9) 0.94557(3) 0.0496(3) Uani d . 1 . .
S S1 0.33285(12) 0.34418(19) 0.96271(7) 0.0508(5) Uani d . 1 . .
N N1 0.1252(4) 0.3405(5) 0.9676(2) 0.0431(12) Uani d . 1 . .
N N2 0.1458(4) 0.2438(5) 1.0159(2) 0.0416(12) Uani d . 1 . .
N N3 0.1971(4) 0.4823(5) 0.8891(2) 0.0418(12) Uani d . 1 . .
N N4 0.4361(4) 0.1750(5) 1.0747(2) 0.0432(12) Uani d . 1 . .
N N5 -0.1717(4) 0.3765(6) 0.9268(2) 0.0469(13) Uani d . 1 . .
O O1 0.0142(3) 0.4972(5) 0.88313(19) 0.0540(12) Uani d . 1 . .
O O2 -0.0331(3) 0.2309(5) 1.0121(2) 0.0585(12) Uani d . 1 . .
O O3 0.2433(3) 0.0804(5) 1.10597(19) 0.0526(11) Uani d . 1 . .
C C1 0.2062(5) 0.3912(6) 0.9385(3) 0.0415(15) Uani d . 1 . .
C C2 0.1062(5) 0.5270(7) 0.8657(3) 0.0446(15) Uani d . 1 . .
C C3 0.1091(5) 0.6286(6) 0.8125(3) 0.0407(14) Uani d . 1 . .
C C4 0.0197(5) 0.6999(8) 0.7931(3) 0.0595(19) Uani d . 1 . .
H H4 -0.0429 0.6815 0.8122 0.071 Uiso calc R 1 . .
C C5 0.0213(6) 0.7982(8) 0.7456(3) 0.067(2) Uani d . 1 . .
H H5 -0.0396 0.8474 0.7337 0.080 Uiso calc R 1 . .
C C6 0.1120(5) 0.8241(7) 0.7158(3) 0.0542(18) Uani d . 1 . .
H H6 0.1135 0.8910 0.6839 0.065 Uiso calc R 1 . .
C C7 0.2003(5) 0.7498(8) 0.7339(3) 0.0561(18) Uani d . 1 . .
H H7 0.2620 0.7652 0.7134 0.067 Uiso calc R 1 . .
C C8 0.1998(5) 0.6532(7) 0.7815(3) 0.0527(17) Uani d . 1 . .
H H8 0.2609 0.6038 0.7931 0.063 Uiso calc R 1 . .
C C9 0.0565(5) 0.1886(7) 1.0356(3) 0.0488(16) Uani d . 1 . .
C C10 0.1489(5) 0.0355(7) 1.1163(3) 0.0459(16) Uani d . 1 . .
C C11 0.0576(5) 0.0804(7) 1.0840(3) 0.0466(16) Uani d . 1 . .
C C12 -0.0399(5) 0.0174(8) 1.0983(3) 0.066(2) Uani d . 1 . .
H H12 -0.0999 0.0467 1.0760 0.079 Uiso calc R 1 . .
C C13 -0.0496(6) -0.0831(9) 1.1429(3) 0.070(2) Uani d . 1 . .
H H13 -0.1151 -0.1215 1.1507 0.084 Uiso calc R 1 . .
C C14 0.0390(5) -0.1290(7) 1.1771(3) 0.0552(18) Uani d . 1 . .
C C15 0.1381(5) -0.0719(7) 1.1649(3) 0.0460(16) Uani d . 1 . .
C C16 0.2265(5) -0.1219(7) 1.1990(3) 0.0511(17) Uani d . 1 . .
H H16 0.2925 -0.0856 1.1908 0.061 Uiso calc R 1 . .
C C17 0.2165(6) -0.2236(8) 1.2443(3) 0.0607(19) Uani d . 1 . .
H H17 0.2755 -0.2570 1.2665 0.073 Uiso calc R 1 . .
C C18 0.1178(6) -0.2766(8) 1.2570(3) 0.064(2) Uani d . 1 . .
H H18 0.1110 -0.3431 1.2888 0.077 Uiso calc R 1 . .
C C19 0.0320(6) -0.2337(8) 1.2244(3) 0.0615(19) Uani d . 1 . .
H H19 -0.0328 -0.2733 1.2329 0.074 Uiso calc R 1 . .
C C20 0.4648(6) 0.0479(8) 1.0975(3) 0.0620(19) Uani d . 1 . .
H H20 0.4152 -0.0257 1.0978 0.074 Uiso calc R 1 . .
C C21 0.5641(6) 0.0195(9) 1.1207(4) 0.075(2) Uani d . 1 . .
H H21 0.5816 -0.0723 1.1351 0.090 Uiso calc R 1 . .
C C22 0.6363(6) 0.1260(9) 1.1223(3) 0.071(2) Uani d . 1 . .
H H22 0.7040 0.1089 1.1380 0.085 Uiso calc R 1 . .
C C23 0.6084(5) 0.2589(8) 1.1005(3) 0.0593(19) Uani d . 1 . .
H H23 0.6562 0.3347 1.1019 0.071 Uiso calc R 1 . .
C C24 0.5086(5) 0.2789(7) 1.0765(3) 0.0497(16) Uani d . 1 . .
H H24 0.4905 0.3693 1.0606 0.060 Uiso calc R 1 . .
C C25 -0.2383(5) 0.2922(8) 0.9581(3) 0.0553(18) Uani d . 1 . .
H H25 -0.2114 0.2330 0.9896 0.066 Uiso calc R 1 . .
C C26 -0.3436(5) 0.2916(8) 0.9450(3) 0.060(2) Uani d . 1 . .
H H26 -0.3874 0.2313 0.9667 0.072 Uiso calc R 1 . .
C C27 -0.3842(5) 0.3799(9) 0.8998(3) 0.063(2) Uani d . 1 . .
H H27 -0.4559 0.3805 0.8904 0.075 Uiso calc R 1 . .
C C28 -0.3189(5) 0.4669(9) 0.8687(3) 0.065(2) Uani d . 1 . .
H H28 -0.3447 0.5290 0.8380 0.078 Uiso calc R 1 . .
C C29 -0.2128(5) 0.4602(8) 0.8839(3) 0.0571(18) Uani d . 1 . .
H H29 -0.1679 0.5190 0.8623 0.069 Uiso calc R 1 . .

loop_
_atom_site_aniso_label
_atom_site_aniso_U_11
_atom_site_aniso_U_22
_atom_site_aniso_U_33
_atom_site_aniso_U_12
_atom_site_aniso_U_13
_atom_site_aniso_U_23
Cu1 0.0386(4) 0.0450(5) 0.0473(5) -0.0080(4) 0.0043(3) 0.0035(4)
Cu2 0.0350(4) 0.0602(6) 0.0536(5) -0.0116(4) 0.0012(4) 0.0081(4)
S1 0.0370(9) 0.0626(12) 0.0528(10) -0.0031(8) 0.0045(7) 0.0147(8)
N1 0.038(3) 0.044(3) 0.047(3) -0.012(2) -0.001(2) 0.008(2)
N2 0.039(3) 0.051(3) 0.035(3) -0.010(2) 0.000(2) 0.011(2)
N3 0.036(3) 0.046(3) 0.043(3) -0.005(2) 0.000(2) 0.009(2)
N4 0.043(3) 0.036(3) 0.050(3) -0.003(2) 0.002(2) 0.005(2)
N5 0.038(3) 0.056(4) 0.046(3) -0.006(3) -0.004(3) -0.005(3)
O1 0.033(2) 0.065(3) 0.063(3) -0.012(2) -0.001(2) 0.015(2)
O2 0.042(3) 0.075(3) 0.059(3) -0.012(2) 0.001(2) 0.017(2)
O3 0.038(2) 0.061(3) 0.059(3) -0.009(2) 0.003(2) 0.014(2)
C1 0.043(4) 0.038(4) 0.043(4) -0.004(3) 0.000(3) -0.005(3)
C2 0.039(4) 0.048(4) 0.047(4) -0.009(3) 0.001(3) -0.004(3)
C3 0.038(3) 0.042(4) 0.041(3) -0.006(3) -0.005(3) 0.004(3)
C4 0.041(4) 0.080(5) 0.058(4) -0.003(4) 0.006(3) 0.011(4)
C5 0.050(4) 0.082(6) 0.069(5) 0.011(4) -0.003(4) 0.019(4)
C6 0.060(5) 0.055(5) 0.048(4) -0.010(4) -0.002(3) 0.011(3)
C7 0.044(4) 0.068(5) 0.056(4) -0.001(4) 0.007(3) 0.009(4)
C8 0.046(4) 0.059(5) 0.053(4) 0.001(3) -0.001(3) 0.006(3)
C9 0.042(4) 0.060(5) 0.045(4) -0.012(3) 0.006(3) -0.003(3)
C10 0.044(4) 0.052(4) 0.042(4) -0.013(3) 0.003(3) -0.005(3)
C11 0.044(4) 0.053(4) 0.043(4) -0.015(3) 0.009(3) 0.005(3)
C12 0.044(4) 0.087(6) 0.067(5) -0.021(4) 0.003(3) 0.024(4)
C13 0.052(5) 0.091(6) 0.069(5) -0.032(4) 0.015(4) 0.020(4)
C14 0.054(4) 0.053(5) 0.059(4) -0.016(4) 0.008(4) 0.010(3)
C15 0.060(4) 0.042(4) 0.037(4) -0.007(3) 0.013(3) -0.003(3)
C16 0.048(4) 0.056(5) 0.050(4) -0.005(3) 0.008(3) 0.005(3)
C17 0.070(5) 0.058(5) 0.054(4) 0.012(4) 0.006(4) 0.002(4)
C18 0.079(6) 0.057(5) 0.057(5) 0.000(4) 0.026(4) 0.012(4)
C19 0.060(5) 0.061(5) 0.065(5) -0.016(4) 0.011(4) 0.008(4)
C20 0.061(5) 0.049(5) 0.075(5) -0.008(4) -0.001(4) 0.008(4)
C21 0.067(5) 0.050(5) 0.107(6) 0.010(4) -0.005(5) 0.021(4)
C22 0.047(4) 0.079(6) 0.087(6) 0.007(4) -0.005(4) 0.006(5)
C23 0.048(4) 0.061(5) 0.068(5) -0.016(4) -0.005(4) 0.006(4)
C24 0.045(4) 0.046(4) 0.059(4) -0.003(3) 0.011(3) 0.011(3)
C25 0.045(4) 0.072(5) 0.050(4) -0.013(4) 0.011(3) -0.003(4)
C26 0.048(4) 0.081(6) 0.053(4) -0.022(4) 0.016(3) -0.011(4)
C27 0.039(4) 0.088(6) 0.062(5) -0.014(4) 0.006(4) -0.022(4)
C28 0.036(4) 0.093(6) 0.067(5) -0.010(4) -0.005(4) -0.009(4)
C29 0.039(4) 0.073(5) 0.060(4) -0.010(4) 0.005(3) -0.002(4)

loop_
_atom_type_symbol
_atom_type_description
_atom_type_scat_dispersion_real
_atom_type_scat_dispersion_imag
_atom_type_scat_source
C C 0.0033 0.0016 'International Tables Vol C Tables 4.2.6.8 and 6.1.1.4'
H H 0.0000 0.0000 'International Tables Vol C Tables 4.2.6.8 and 6.1.1.4'
N N 0.0061 0.0033 'International Tables Vol C Tables 4.2.6.8 and 6.1.1.4'
O O 0.0106 0.0060 'International Tables Vol C Tables 4.2.6.8 and 6.1.1.4'
Cu Cu 0.3201 1.2651 'International Tables Vol C Tables 4.2.6.8 and 6.1.1.4'
S S 0.1246 0.1234 'International Tables Vol C Tables 4.2.6.8 and 6.1.1.4'

loop_
_geom_angle_atom_site_label_1
_geom_angle_atom_site_label_2
_geom_angle_atom_site_label_3
_geom_angle_site_symmetry_1
_geom_angle_site_symmetry_3
_geom_angle
_geom_angle_publ_flag
O3 Cu1 N2 . . 91.84(18) ?
O3 Cu1 N4 . . 87.81(18) ?
N2 Cu1 N4 . . 176.7(2) ?
O3 Cu1 S1 . . 175.88(14) ?
N2 Cu1 S1 . . 86.09(14) ?
N4 Cu1 S1 . . 94.46(14) ?
O1 Cu2 N1 . . 90.70(19) ?
O1 Cu2 O2 . . 172.29(18) ?
N1 Cu2 O2 . . 81.73(19) ?
O1 Cu2 N5 . . 93.3(2) ?
N1 Cu2 N5 . . 176.0(2) ?
O2 Cu2 N5 . . 94.3(2) ?
C1 S1 Cu1 . . 96.3(2) ?
C1 N1 N2 . . 117.4(5) ?
C1 N1 Cu2 . . 127.7(4) ?
N2 N1 Cu2 . . 114.4(3) ?
C9 N2 N1 . . 110.4(5) ?
C9 N2 Cu1 . . 129.9(4) ?
N1 N2 Cu1 . . 119.7(3) ?
C2 N3 C1 . . 123.0(5) ?
C20 N4 C24 . . 116.7(6) ?
C20 N4 Cu1 . . 119.9(4) ?
C24 N4 Cu1 . . 123.3(4) ?
C29 N5 C25 . . 117.2(6) ?
C29 N5 Cu2 . . 123.2(4) ?
C25 N5 Cu2 . . 119.5(5) ?
C2 O1 Cu2 . . 125.8(4) ?
C9 O2 Cu2 . . 112.6(4) ?
C10 O3 Cu1 . . 128.3(4) ?
N1 C1 N3 . . 123.4(5) ?
N1 C1 S1 . . 120.3(5) ?
N3 C1 S1 . . 116.3(4) ?
O1 C2 N3 . . 128.8(6) ?
O1 C2 C3 . . 114.5(5) ?
N3 C2 C3 . . 116.7(5) ?
C4 C3 C8 . . 118.3(6) ?
C4 C3 C2 . . 119.8(6) ?
C8 C3 C2 . . 121.8(6) ?
C3 C4 C5 . . 120.9(6) ?
C3 C4 H4 . . 119.6 ?
C5 C4 H4 . . 119.6 ?
C6 C5 C4 . . 120.5(7) ?
C6 C5 H5 . . 119.8 ?
C4 C5 H5 . . 119.8 ?
C7 C6 C5 . . 118.7(6) ?
C7 C6 H6 . . 120.7 ?
C5 C6 H6 . . 120.7 ?
C6 C7 C8 . . 121.4(6) ?
C6 C7 H7 . . 119.3 ?
C8 C7 H7 . . 119.3 ?
C7 C8 C3 . . 120.3(6) ?
C7 C8 H8 . . 119.9 ?
C3 C8 H8 . . 119.9 ?
O2 C9 N2 . . 120.7(6) ?
O2 C9 C11 . . 118.5(5) ?
N2 C9 C11 . . 120.8(6) ?
O3 C10 C11 . . 125.2(6) ?
O3 C10 C15 . . 117.1(6) ?
C11 C10 C15 . . 117.6(5) ?
C10 C11 C12 . . 119.3(6) ?
C10 C11 C9 . . 123.5(5) ?
C12 C11 C9 . . 117.2(6) ?
C13 C12 C11 . . 122.9(6) ?
C13 C12 H12 . . 118.5 ?
C11 C12 H12 . . 118.5 ?
C12 C13 C14 . . 119.8(6) ?
C12 C13 H13 . . 120.1 ?
C14 C13 H13 . . 120.1 ?
C13 C14 C15 . . 120.1(6) ?
C13 C14 C19 . . 121.5(6) ?
C15 C14 C19 . . 118.4(6) ?
C16 C15 C14 . . 119.2(6) ?
C16 C15 C10 . . 120.6(6) ?
C14 C15 C10 . . 120.2(6) ?
C17 C16 C15 . . 120.6(6) ?
C17 C16 H16 . . 119.7 ?
C15 C16 H16 . . 119.7 ?
C16 C17 C18 . . 119.6(7) ?
C16 C17 H17 . . 120.2 ?
C18 C17 H17 . . 120.2 ?
C19 C18 C17 . . 121.2(7) ?
C19 C18 H18 . . 119.4 ?
C17 C18 H18 . . 119.4 ?
C18 C19 C14 . . 120.9(7) ?
C18 C19 H19 . . 119.6 ?
C14 C19 H19 . . 119.6 ?
N4 C20 C21 . . 123.1(7) ?
N4 C20 H20 . . 118.4 ?
C21 C20 H20 . . 118.4 ?
C22 C21 C20 . . 119.4(7) ?
C22 C21 H21 . . 120.3 ?
C20 C21 H21 . . 120.3 ?
C21 C22 C23 . . 118.8(7) ?
C21 C22 H22 . . 120.6 ?
C23 C22 H22 . . 120.6 ?
C22 C23 C24 . . 118.8(7) ?
C22 C23 H23 . . 120.6 ?
C24 C23 H23 . . 120.6 ?
N4 C24 C23 . . 123.1(6) ?
N4 C24 H24 . . 118.4 ?
C23 C24 H24 . . 118.4 ?
N5 C25 C26 . . 122.0(7) ?
N5 C25 H25 . . 119.0 ?
C26 C25 H25 . . 119.0 ?
C25 C26 C27 . . 119.5(7) ?
C25 C26 H26 . . 120.2 ?
C27 C26 H26 . . 120.2 ?
C28 C27 C26 . . 119.3(7) ?
C28 C27 H27 . . 120.3 ?
C26 C27 H27 . . 120.3 ?
C27 C28 C29 . . 117.9(7) ?
C27 C28 H28 . . 121.0 ?
C29 C28 H28 . . 121.0 ?
N5 C29 C28 . . 124.0(7) ?
N5 C29 H29 . . 118.0 ?
C28 C29 H29 . . 118.0 ?

loop_
_geom_bond_atom_site_label_1
_geom_bond_atom_site_label_2
_geom_bond_site_symmetry_2
_geom_bond_distance
_geom_bond_publ_flag
Cu1 O3 . 1.900(4) ?
Cu1 N2 . 1.905(5) ?
Cu1 N4 . 2.022(5) ?
Cu1 S1 . 2.2487(17) ?
Cu2 O1 . 1.895(4) ?
Cu2 N1 . 1.896(5) ?
Cu2 O2 . 1.908(4) ?
Cu2 N5 . 1.980(5) ?
S1 C1 . 1.736(6) ?
N1 C1 . 1.317(7) ?
N1 N2 . 1.395(6) ?
N2 C9 . 1.333(7) ?
N3 C2 . 1.314(7) ?
N3 C1 . 1.366(7) ?
N4 C20 . 1.322(8) ?
N4 C24 . 1.335(7) ?
N5 C29 . 1.305(8) ?
N5 C25 . 1.355(8) ?
O1 C2 . 1.278(7) ?
O2 C9 . 1.295(7) ?
O3 C10 . 1.302(7) ?
C2 C3 . 1.490(8) ?
C3 C4 . 1.372(8) ?
C3 C8 . 1.379(8) ?
C4 C5 . 1.375(9) ?
C4 H4 . 0.9300 ?
C5 C6 . 1.368(9) ?
C5 H5 . 0.9300 ?
C6 C7 . 1.365(8) ?
C6 H6 . 0.9300 ?
C7 C8 . 1.367(9) ?
C7 H7 . 0.9300 ?
C8 H8 . 0.9300 ?
C9 C11 . 1.451(8) ?
C10 C11 . 1.400(8) ?
C10 C15 . 1.460(8) ?
C11 C12 . 1.420(8) ?
C12 C13 . 1.350(9) ?
C12 H12 . 0.9300 ?
C13 C14 . 1.395(9) ?
C13 H13 . 0.9300 ?
C14 C15 . 1.405(8) ?
C14 C19 . 1.415(9) ?
C15 C16 . 1.404(8) ?
C16 C17 . 1.370(9) ?
C16 H16 . 0.9300 ?
C17 C18 . 1.390(9) ?
C17 H17 . 0.9300 ?
C18 C19 . 1.341(9) ?
C18 H18 . 0.9300 ?
C19 H19 . 0.9300 ?
C20 C21 . 1.372(9) ?
C20 H20 . 0.9300 ?
C21 C22 . 1.349(10) ?
C21 H21 . 0.9300 ?
C22 C23 . 1.361(10) ?
C22 H22 . 0.9300 ?
C23 C24 . 1.371(8) ?
C23 H23 . 0.9300 ?
C24 H24 . 0.9300 ?
C25 C26 . 1.363(9) ?
C25 H25 . 0.9300 ?
C26 C27 . 1.364(10) ?
C26 H26 . 0.9300 ?
C27 C28 . 1.356(9) ?
C27 H27 . 0.9300 ?
C28 C29 . 1.384(8) ?
C28 H28 . 0.9300 ?
C29 H29 . 0.9300 ?

loop_
_geom_hbond_atom_site_label_D
_geom_hbond_atom_site_label_H
_geom_hbond_atom_site_label_A
_geom_hbond_site_symmetry_A
_geom_hbond_distance_DH
_geom_hbond_distance_HA
_geom_hbond_distance_DA
_geom_hbond_angle_DHA
C23 H23 N3 3_667 0.93 2.53 3.451(8) 172.7

loop_
_geom_torsion_atom_site_label_1
_geom_torsion_atom_site_label_2
_geom_torsion_atom_site_label_3
_geom_torsion_atom_site_label_4
_geom_torsion_site_symmetry_1
_geom_torsion_site_symmetry_2
_geom_torsion_site_symmetry_3
_geom_torsion_site_symmetry_4
_geom_torsion
_geom_torsion_publ_flag
O3 Cu1 S1 C1 . . . . 63.1(19) ?
N2 Cu1 S1 C1 . . . . 3.2(2) ?
N4 Cu1 S1 C1 . . . . -173.5(2) ?
O1 Cu2 N1 C1 . . . . -8.4(5) ?
O2 Cu2 N1 C1 . . . . 173.0(6) ?
N5 Cu2 N1 C1 . . . . 167(3) ?
O1 Cu2 N1 N2 . . . . -179.8(4) ?
O2 Cu2 N1 N2 . . . . 1.6(4) ?
N5 Cu2 N1 N2 . . . . -5(3) ?
C1 N1 N2 C9 . . . . -172.4(5) ?
Cu2 N1 N2 C9 . . . . 0.0(6) ?
C1 N1 N2 Cu1 . . . . 6.5(7) ?
Cu2 N1 N2 Cu1 . . . . 178.9(2) ?
O3 Cu1 N2 C9 . . . . -3.5(6) ?
N4 Cu1 N2 C9 . . . . -87(3) ?
S1 Cu1 N2 C9 . . . . 172.9(6) ?
O3 Cu1 N2 N1 . . . . 177.9(4) ?
N4 Cu1 N2 N1 . . . . 94(3) ?
S1 Cu1 N2 N1 . . . . -5.7(4) ?
O3 Cu1 N4 C20 . . . . 34.8(5) ?
N2 Cu1 N4 C20 . . . . 119(3) ?
S1 Cu1 N4 C20 . . . . -141.7(5) ?
O3 Cu1 N4 C24 . . . . -142.7(5) ?
N2 Cu1 N4 C24 . . . . -59(3) ?
S1 Cu1 N4 C24 . . . . 40.7(5) ?
O1 Cu2 N5 C29 . . . . -0.9(5) ?
N1 Cu2 N5 C29 . . . . -176(3) ?
O2 Cu2 N5 C29 . . . . 177.8(5) ?
O1 Cu2 N5 C25 . . . . 177.0(5) ?
N1 Cu2 N5 C25 . . . . 2(3) ?
O2 Cu2 N5 C25 . . . . -4.3(5) ?
N1 Cu2 O1 C2 . . . . 7.9(5) ?
O2 Cu2 O1 C2 . . . . 18.4(18) ?
N5 Cu2 O1 C2 . . . . -171.8(5) ?
O1 Cu2 O2 C9 . . . . -13.7(18) ?
N1 Cu2 O2 C9 . . . . -3.0(4) ?
N5 Cu2 O2 C9 . . . . 176.6(4) ?
N2 Cu1 O3 C10 . . . . 6.4(5) ?
N4 Cu1 O3 C10 . . . . -176.9(5) ?
S1 Cu1 O3 C10 . . . . -53(2) ?
N2 N1 C1 N3 . . . . 177.5(5) ?
Cu2 N1 C1 N3 . . . . 6.3(9) ?
N2 N1 C1 S1 . . . . -3.0(8) ?
Cu2 N1 C1 S1 . . . . -174.2(3) ?
C2 N3 C1 N1 . . . . -0.4(9) ?
C2 N3 C1 S1 . . . . 180.0(5) ?
Cu1 S1 C1 N1 . . . . -1.1(5) ?
Cu1 S1 C1 N3 . . . . 178.5(4) ?
Cu2 O1 C2 N3 . . . . -5.5(10) ?
Cu2 O1 C2 C3 . . . . 175.8(4) ?
C1 N3 C2 O1 . . . . 0.1(10) ?
C1 N3 C2 C3 . . . . 178.8(5) ?
O1 C2 C3 C4 . . . . 10.6(9) ?
N3 C2 C3 C4 . . . . -168.2(6) ?
O1 C2 C3 C8 . . . . -168.9(6) ?
N3 C2 C3 C8 . . . . 12.2(9) ?
C8 C3 C4 C5 . . . . -2.9(10) ?
C2 C3 C4 C5 . . . . 177.5(6) ?
C3 C4 C5 C6 . . . . 1.7(11) ?
C4 C5 C6 C7 . . . . 0.4(11) ?
C5 C6 C7 C8 . . . . -1.3(11) ?
C6 C7 C8 C3 . . . . 0.0(11) ?
C4 C3 C8 C7 . . . . 2.0(10) ?
C2 C3 C8 C7 . . . . -178.4(6) ?
Cu2 O2 C9 N2 . . . . 4.1(8) ?
Cu2 O2 C9 C11 . . . . -176.1(5) ?
N1 N2 C9 O2 . . . . -2.8(8) ?
Cu1 N2 C9 O2 . . . . 178.5(4) ?
N1 N2 C9 C11 . . . . 177.5(5) ?
Cu1 N2 C9 C11 . . . . -1.2(9) ?
Cu1 O3 C10 C11 . . . . -4.5(9) ?
Cu1 O3 C10 C15 . . . . 174.4(4) ?
O3 C10 C11 C12 . . . . 177.1(6) ?
C15 C10 C11 C12 . . . . -1.9(9) ?
O3 C10 C11 C9 . . . . -2.4(11) ?
C15 C10 C11 C9 . . . . 178.6(6) ?
O2 C9 C11 C10 . . . . -174.5(6) ?
N2 C9 C11 C10 . . . . 5.3(10) ?
O2 C9 C11 C12 . . . . 6.0(9) ?
N2 C9 C11 C12 . . . . -174.2(6) ?
C10 C11 C12 C13 . . . . 1.3(12) ?
C9 C11 C12 C13 . . . . -179.2(7) ?
C11 C12 C13 C14 . . . . 0.0(12) ?
C12 C13 C14 C15 . . . . -0.6(12) ?
C12 C13 C14 C19 . . . . 179.8(7) ?
C13 C14 C15 C16 . . . . -178.6(7) ?
C19 C14 C15 C16 . . . . 1.0(10) ?
C13 C14 C15 C10 . . . . -0.1(10) ?
C19 C14 C15 C10 . . . . 179.6(6) ?
O3 C10 C15 C16 . . . . 0.9(9) ?
C11 C10 C15 C16 . . . . 179.9(6) ?
O3 C10 C15 C14 . . . . -177.7(6) ?
C11 C10 C15 C14 . . . . 1.3(9) ?
C14 C15 C16 C17 . . . . -0.9(10) ?
C10 C15 C16 C17 . . . . -179.5(6) ?
C15 C16 C17 C18 . . . . -0.7(10) ?
C16 C17 C18 C19 . . . . 2.3(11) ?
C17 C18 C19 C14 . . . . -2.2(11) ?
C13 C14 C19 C18 . . . . -179.8(7) ?
C15 C14 C19 C18 . . . . 0.5(11) ?
C24 N4 C20 C21 . . . . -1.6(10) ?
Cu1 N4 C20 C21 . . . . -179.3(6) ?
N4 C20 C21 C22 . . . . 1.9(12) ?
C20 C21 C22 C23 . . . . -0.3(12) ?
C21 C22 C23 C24 . . . . -1.4(11) ?
C20 N4 C24 C23 . . . . -0.2(9) ?
Cu1 N4 C24 C23 . . . . 177.4(5) ?
C22 C23 C24 N4 . . . . 1.7(10) ?
C29 N5 C25 C26 . . . . 1.4(10) ?
Cu2 N5 C25 C26 . . . . -176.7(5) ?
N5 C25 C26 C27 . . . . -1.2(11) ?
C25 C26 C27 C28 . . . . 0.0(11) ?
C26 C27 C28 C29 . . . . 0.9(11) ?
C25 N5 C29 C28 . . . . -0.4(10) ?
Cu2 N5 C29 C28 . . . . 177.6(5) ?
C27 C28 C29 N5 . . . . -0.7(11) ?
